data_2022874
loop_
_publ_author_name
'Poreba, Tomasz'
'Garbarino, Gaston'
'Comboni, Davide'
'Mezouar, Mohamed'

_publ_section_title
;
 Deformation of polyiodides in Cs2I8 crystals at high pressure
;
_journal_coeditor_code BM5146SUP1
_journal_issue 6
_journal_name_full 'Acta Crystallographica Section B Structural Science, Crystal Engineering and Materials'
_journal_page_first 934
_journal_page_last 939
_journal_paper_doi 10.1107/S2052520621010192
_journal_volume 77
_journal_year 2021
_chemical_formula_moiety 'Cs I4'
_chemical_formula_sum 'Cs I4'
_chemical_formula_weight 640.51
_chemical_name_common 'Cesium Tetraiodide'
_chemical_name_systematic 'dicesium octaiodide'
_space_group_crystal_system monoclinic
_space_group_IT_number 14
_space_group_name_Hall '-P 2ybc'
_space_group_name_H-M_alt 'P 1 21/c 1'
_audit_creation_date 2021-07-19
_audit_creation_method
;
Olex2 1.2
(compiled 2018.05.29 svn.r3508 for OlexSys, GUI svn.r5506)
;
_audit_update_record
;
2021-07-20 deposited with the CCDC. 2021-07-23 downloaded from the CCDC.
;
_cell_angle_alpha 90
_cell_angle_beta 114.598(7)
_cell_angle_gamma 90
_cell_formula_units_Z 4
_cell_length_a 10.2847(9)
_cell_length_b 8.98090(10)
_cell_length_c 11.2100(4)
_cell_measurement_reflns_used 1143
_cell_measurement_temperature 296(2)
_cell_measurement_theta_max 19.9010
_cell_measurement_theta_min 1.8100
_cell_volume 941.46(10)
_computing_cell_refinement 'CrysAlisPro 1.171.41.110a (Rigaku OD, 2021)'
_computing_data_collection 'CrysAlisPro 1.171.41.110a (Rigaku OD, 2021)'
_computing_data_reduction 'CrysAlisPro 1.171.41.110a (Rigaku OD, 2021)'
_computing_molecular_graphics 'Olex2 1.3 (Dolomanov et al., 2009)'
_computing_publication_material 'Olex2 1.3 (Dolomanov et al., 2009)'
_computing_structure_refinement 'SHELXL 2018/3 (Sheldrick, 2015)'
_computing_structure_solution 'SHELXT 2018/2 (Sheldrick, 2018)'
_diffrn_ambient_temperature 293(2)
_diffrn_detector 'Hybrid Pixel Array Detector'
_diffrn_detector_area_resol_mean 13.3333
_diffrn_detector_type 'Eiger 9M CdTe'
_diffrn_measured_fraction_theta_full 0.535
_diffrn_measured_fraction_theta_max 0.350
_diffrn_measurement_details
;
List of Runs (angles in degrees, time in seconds):

  # Type    Start    End  Width  t~exp~   \w     \q     \k     \f   Frames
#--------------------------------------------------------------------------
  1  \w    -40.00  40.00   0.50    1.00    --    0.00   0.00   0.00  160
;
_diffrn_measurement_device '1-circle goniometer'
_diffrn_measurement_device_type 'esperanto-CrysAlisPro-abstract goniometer imported esperanto images'
_diffrn_measurement_method 'phi scan'
_diffrn_orient_matrix_type 'CrysAlisPro convention (1999,Acta A55,543-557)'
_diffrn_orient_matrix_UB_11 0.0409689000
_diffrn_orient_matrix_UB_12 0.0101311000
_diffrn_orient_matrix_UB_13 0.0054357000
_diffrn_orient_matrix_UB_21 -0.0017599000
_diffrn_orient_matrix_UB_22 0.0385010000
_diffrn_orient_matrix_UB_23 0.0189507000
_diffrn_orient_matrix_UB_31 0.0155345000
_diffrn_orient_matrix_UB_32 -0.0223726000
_diffrn_orient_matrix_UB_33 0.0350815000
_diffrn_radiation_collimation '0.02 mm  double pinhole'
_diffrn_radiation_monochromator synchrotron
_diffrn_radiation_probe x-ray
_diffrn_radiation_type synchrotron
_diffrn_radiation_wavelength 0.41077
_diffrn_reflns_av_R_equivalents 0.0194
_diffrn_reflns_av_unetI/netI 0.0242
_diffrn_reflns_Laue_measured_fraction_full 0.535
_diffrn_reflns_Laue_measured_fraction_max 0.350
_diffrn_reflns_limit_h_max 8
_diffrn_reflns_limit_h_min -8
_diffrn_reflns_limit_k_max 15
_diffrn_reflns_limit_k_min -15
_diffrn_reflns_limit_l_max 18
_diffrn_reflns_limit_l_min -19
_diffrn_reflns_number 3490
_diffrn_reflns_point_group_measured_fraction_full 0.535
_diffrn_reflns_point_group_measured_fraction_max 0.350
_diffrn_reflns_theta_full 14.246
_diffrn_reflns_theta_max 21.162
_diffrn_reflns_theta_min 1.814
_diffrn_source 'undulator, ID15B, ESRF'
_exptl_absorpt_coefficient_mu 3.842
_exptl_absorpt_correction_T_max 1.00000
_exptl_absorpt_correction_T_min 0.40558
_exptl_absorpt_correction_type multi-scan
_exptl_absorpt_process_details
;
CrysAlisPro 1.171.41.110a (Rigaku Oxford Diffraction, 2021)
Empirical absorption correction using spherical harmonics,
implemented in SCALE3 ABSPACK scaling algorithm.
;
_exptl_crystal_colour 'dark red'
_exptl_crystal_colour_modifier dark
_exptl_crystal_colour_primary red
_exptl_crystal_density_diffrn 4.519
_exptl_crystal_description plate
_exptl_crystal_F_000 1068
_exptl_crystal_size_max 0.035
_exptl_crystal_size_mid 0.015
_exptl_crystal_size_min 0.01
_refine_diff_density_max 0.656
_refine_diff_density_min -0.825
_refine_diff_density_rms 0.156
_refine_ls_extinction_method none
_refine_ls_goodness_of_fit_ref 0.986
_refine_ls_hydrogen_treatment undef
_refine_ls_matrix_type full
_refine_ls_number_parameters 46
_refine_ls_number_reflns 1881
_refine_ls_number_restraints 0
_refine_ls_restrained_S_all 0.986
_refine_ls_R_factor_all 0.0373
_refine_ls_R_factor_gt 0.0317
_refine_ls_shift/su_max 0.001
_refine_ls_shift/su_mean 0.000
_refine_ls_structure_factor_coef Fsqd
_refine_ls_weighting_details 'w=1/[\s^2^(Fo^2^)+(0.0461P)^2^] where P=(Fo^2^+2Fc^2^)/3'
_refine_ls_weighting_scheme calc
_refine_ls_wR_factor_gt 0.0835
_refine_ls_wR_factor_ref 0.0898
_reflns_Friedel_coverage 0.000
_reflns_number_gt 1474
_reflns_number_total 1881
_reflns_threshold_expression 'I > 2\s(I)'
_cod_data_source_file bm5146sup1.cif
_cod_data_source_block CsI4_0p0001GPa
_cod_database_code 2022874
_shelx_shelxl_version_number 2017/1
_chemical_oxdiff_formula Cs2I8
_shelx_space_group_comment
;
The symmetry employed for this shelxl refinement is uniquely defined
by the following loop, which should always be used as a source of
symmetry information in preference to the above space-group names.
They are only intended as comments.
;
_reflns_odcompleteness_completeness 51.09
_reflns_odcompleteness_iscentric 1
_reflns_odcompleteness_theta 14.85
_olex2_refinement_description
;
;
_olex2_submission_special_instructions 'No special instructions were received'
_oxdiff_diffrn_reflns_filtered 101
_oxdiff_exptl_absorpt_empirical_details
;
Empirical correction (ABSPACK) includes:
- Absorption correction using spherical harmonics
- Frame scaling
- Detector area scaling
;
_oxdiff_exptl_absorpt_empirical_full_max 2.530
_oxdiff_exptl_absorpt_empirical_full_min 0.721

loop_
_space_group_symop_operation_xyz
'x, y, z'
'-x, y+1/2, -z+1/2'
'-x, -y, -z'
'x, -y-1/2, z-1/2'

loop_
_atom_site_label
_atom_site_type_symbol
_atom_site_fract_x
_atom_site_fract_y
_atom_site_fract_z
_atom_site_U_iso_or_equiv
_atom_site_adp_type
_atom_site_occupancy
_atom_site_site_symmetry_order
_atom_site_calc_flag
_atom_site_refinement_flags_posn
_atom_site_refinement_flags_adp
_atom_site_refinement_flags_occupancy
_atom_site_disorder_assembly
_atom_site_disorder_group
I2 I 0.37997(8) 0.70803(4) 0.39214(4) 0.0498(3) Uani 1 1 d . . . . .
Cs1 Cs 0.77568(10) 0.87459(5) 0.69681(4) 0.0607(3) Uani 1 1 d . . . . .
I1 I 0.55970(10) 0.89915(5) 0.32404(5) 0.0590(3) Uani 1 1 d . . . . .
I3 I 0.17152(10) 0.51486(4) 0.44968(5) 0.0579(3) Uani 1 1 d . . . . .
I4 I 0.04999(10) 0.85835(5) 0.49453(4) 0.0568(3) Uani 1 1 d . . . . .

loop_
_atom_site_aniso_label
_atom_site_aniso_U_11
_atom_site_aniso_U_22
_atom_site_aniso_U_33
_atom_site_aniso_U_23
_atom_site_aniso_U_13
_atom_site_aniso_U_12
I2 0.0560(9) 0.04619(19) 0.04879(19) -0.00228(12) 0.0235(3) 0.00599(19)
Cs1 0.0643(10) 0.0608(2) 0.0569(2) 0.00739(14) 0.0252(4) 0.0087(2)
I1 0.0565(11) 0.0629(3) 0.0634(3) 0.00422(17) 0.0307(4) -0.0026(3)
I3 0.0599(9) 0.0471(2) 0.0729(3) 0.00536(15) 0.0336(4) -0.0017(2)
I4 0.0536(10) 0.0545(2) 0.0601(2) -0.00195(15) 0.0216(4) -0.0100(2)

loop_
_atom_type_symbol
_atom_type_description
_atom_type_scat_dispersion_real
_atom_type_scat_dispersion_imag
_atom_type_scat_source
Cs Cs -1.8090 0.7938 'International Tables Vol C Tables 4.2.6.8 and 6.1.1.4'
I I -2.2409 0.6750 'International Tables Vol C Tables 4.2.6.8 and 6.1.1.4'

loop_
_geom_angle_atom_site_label_1
_geom_angle_atom_site_label_2
_geom_angle_atom_site_label_3
_geom_angle
_geom_angle_site_symmetry_1
_geom_angle_site_symmetry_3
_geom_angle_publ_flag
Cs1 I2 Cs1 91.137(16) 3_676 . ?
I1 I2 Cs1 60.240(19) . . ?
I1 I2 Cs1 66.99(2) . 3_676 ?
I1 I2 I3 176.08(3) . . ?
I3 I2 Cs1 122.957(17) . . ?
I3 I2 Cs1 109.97(3) . 3_676 ?
I2 Cs1 I2 88.863(16) 3_676 . ?
I2 Cs1 I4 100.444(15) 3_676 1_655 ?
I2 Cs1 I4 62.716(16) 3_676 3_676 ?
I1 Cs1 I2 116.23(2) 4_576 3_676 ?
I1 Cs1 I2 65.595(17) 4_576 . ?
I1 Cs1 I2 40.154(15) . . ?
I1 Cs1 I2 71.767(12) . 3_676 ?
I1 Cs1 I2 41.926(14) 3_676 3_676 ?
I1 Cs1 I2 67.621(19) 3_676 . ?
I1 Cs1 I1 105.72(3) . 4_576 ?
I1 Cs1 I1 74.445(17) 3_676 4_576 ?
I1 Cs1 I1 79.01(2) . 3_676 ?
I1 Cs1 I3 72.642(15) 4_576 2_656 ?
I1 Cs1 I3 73.668(14) . 3_666 ?
I1 Cs1 I3 78.284(15) 4_576 3_666 ?
I1 Cs1 I3 117.228(16) 4_576 4_676 ?
I1 Cs1 I3 147.65(3) . 2_656 ?
I1 Cs1 I3 69.345(18) 3_676 2_656 ?
I1 Cs1 I3 135.64(2) . 4_676 ?
I1 Cs1 I3 121.587(16) 3_676 4_676 ?
I1 Cs1 I3 134.02(3) 3_676 3_666 ?
I1 Cs1 I4 170.68(2) 4_576 3_676 ?
I1 Cs1 I4 139.466(15) 4_576 1_655 ?
I1 Cs1 I4 64.978(17) . 3_676 ?
I1 Cs1 I4 146.716(18) . 4_676 ?
I1 Cs1 I4 103.362(17) 3_676 3_676 ?
I1 Cs1 I4 68.692(19) . 1_655 ?
I1 Cs1 I4 137.740(14) 3_676 1_655 ?
I1 Cs1 I4 128.656(19) 3_676 4_676 ?
I3 Cs1 I2 170.57(2) 4_676 . ?
I3 Cs1 I2 67.593(17) 3_666 . ?
I3 Cs1 I2 145.029(14) 3_666 3_676 ?
I3 Cs1 I2 125.96(3) 2_656 . ?
I3 Cs1 I2 80.063(12) 2_656 3_676 ?
I3 Cs1 I2 97.277(17) 4_676 3_676 ?
I3 Cs1 I3 134.562(15) 2_656 3_666 ?
I3 Cs1 I3 103.66(2) 3_666 4_676 ?
I3 Cs1 I3 62.50(2) 2_656 4_676 ?
I3 Cs1 I4 71.778(19) 4_676 3_676 ?
I3 Cs1 I4 71.58(2) 4_676 1_655 ?
I3 Cs1 I4 61.435(15) 3_666 1_655 ?
I3 Cs1 I4 97.664(18) 3_666 3_676 ?
I3 Cs1 I4 115.389(17) 2_656 3_676 ?
I3 Cs1 I4 133.63(3) 2_656 1_655 ?
I4 Cs1 I2 140.392(15) 4_676 3_676 ?
I4 Cs1 I2 100.335(15) 1_655 . ?
I4 Cs1 I2 125.931(17) 4_676 . ?
I4 Cs1 I2 105.123(14) 3_676 . ?
I4 Cs1 I1 71.175(19) 4_676 4_576 ?
I4 Cs1 I3 51.306(16) 4_676 4_676 ?
I4 Cs1 I3 73.291(14) 4_676 3_666 ?
I4 Cs1 I3 64.707(14) 4_676 2_656 ?
I4 Cs1 I4 91.89(3) 4_676 1_655 ?
I4 Cs1 I4 38.402(15) 3_676 1_655 ?
I4 Cs1 I4 115.97(2) 4_676 3_676 ?
I2 I1 Cs1 104.267(18) . 4_575 ?
I2 I1 Cs1 79.607(18) . . ?
I2 I1 Cs1 71.09(3) . 3_676 ?
Cs1 I1 Cs1 101.51(2) . 4_575 ?
Cs1 I1 Cs1 100.99(2) . 3_676 ?
Cs1 I1 Cs1 155.720(19) 3_676 4_575 ?
I2 I3 Cs1 125.37(3) . 2_646 ?
I2 I3 Cs1 107.990(19) . 4_475 ?
I2 I3 Cs1 100.63(2) . 3_666 ?
Cs1 I3 Cs1 117.50(2) 2_646 4_475 ?
Cs1 I3 Cs1 98.442(10) 2_646 3_666 ?
Cs1 I3 Cs1 101.445(19) 3_666 4_475 ?
Cs1 I4 Cs1 141.597(15) 3_676 1_455 ?
Cs1 I4 Cs1 93.95(3) 4_475 1_455 ?
Cs1 I4 Cs1 100.481(15) 4_475 3_676 ?
I4 I4 Cs1 66.88(3) 3_576 1_455 ?
I4 I4 Cs1 112.11(4) 3_576 4_475 ?
I4 I4 Cs1 74.72(2) 3_576 3_676 ?

loop_
_geom_bond_atom_site_label_1
_geom_bond_atom_site_label_2
_geom_bond_distance
_geom_bond_site_symmetry_2
_geom_bond_publ_flag
I2 Cs1 4.0347(6) 3_676 ?
I2 Cs1 4.3467(11) . ?
I2 I1 2.8497(10) . ?
I2 I3 3.0287(10) . ?
Cs1 I1 3.9255(12) 3_676 ?
Cs1 I1 3.8364(7) . ?
Cs1 I1 3.9560(10) 4_576 ?
Cs1 I3 3.9743(6) 2_656 ?
Cs1 I3 3.9959(6) 3_666 ?
Cs1 I3 3.9985(12) 4_676 ?
Cs1 I4 3.9542(8) 4_676 ?
Cs1 I4 4.2951(12) 1_655 ?
Cs1 I4 4.0950(9) 3_676 ?
I4 I4 2.7659(11) 3_576 ?

_cod_database_fobs_code 2022874
